data_7202255
loop_
_publ_author_name
'Liu, Guang-Xiang'
'Xu, Heng'
'Ren, Xiao-Ming'
'Sun, Wei-Yin'

_publ_section_title
;
 A series of novel ion-pair complexes based on TCNQ: syntheses, crystal
 structures and properties
;
_journal_issue 11
_journal_name_full CrystEngComm
_journal_page_first 1574
_journal_paper_doi 10.1039/b808390h
_journal_volume 10
_journal_year 2008
_chemical_formula_moiety 'C13 H13 Cl N, C12 H4 N4'
_chemical_formula_sum 'C25 H17 Cl N5'
_chemical_formula_weight 422.89
_chemical_name_systematic
;
?
;
_space_group_IT_number 14
_symmetry_cell_setting monoclinic
_symmetry_space_group_name_Hall '-P 2ybc'
_symmetry_space_group_name_H-M 'P 1 21/c 1'
_atom_sites_solution_hydrogens geom
_atom_sites_solution_primary direct
_atom_sites_solution_secondary difmap
_audit_creation_method SHELXL-97
_cell_angle_alpha 90.00
_cell_angle_beta 90.912(5)
_cell_angle_gamma 90.00
_cell_formula_units_Z 4
_cell_length_a 4.1599(15)
_cell_length_b 25.278(9)
_cell_length_c 19.840(7)
_cell_measurement_reflns_used 1573
_cell_measurement_temperature 293(2)
_cell_measurement_theta_max 21.08
_cell_measurement_theta_min 2.21
_cell_volume 2086.0(13)
_computing_cell_refinement 'SAINT-PLUS, Ver. 6.0, 1997'
_computing_data_collection 'SMART, 1998.'
_computing_data_reduction 'SAINT-PLUS, Ver. 6.0, 1997'
_computing_molecular_graphics 'XP, Ver. 6.10, Bruker AXS Inc., 2000.'
_computing_publication_material 'SHELXTL-Bruker AXS Inc., 1998.'
_computing_structure_refinement 'SHELXL-97 (Sheldrick, 1997)'
_computing_structure_solution 'SHELXS-97 (Sheldrick, 1990)'
_diffrn_ambient_temperature 293(2)
_diffrn_measured_fraction_theta_full 0.994
_diffrn_measured_fraction_theta_max 0.994
_diffrn_measurement_device_type 'Bruker Smart Aepex CCD area detector'
_diffrn_measurement_method 'phi and omega scans'
_diffrn_radiation_monochromator graphite
_diffrn_radiation_source 'sealed tube'
_diffrn_radiation_type MoK\a
_diffrn_radiation_wavelength 0.71073
_diffrn_reflns_av_R_equivalents 0.0503
_diffrn_reflns_av_sigmaI/netI 0.0638
_diffrn_reflns_limit_h_max 5
_diffrn_reflns_limit_h_min -5
_diffrn_reflns_limit_k_max 21
_diffrn_reflns_limit_k_min -30
_diffrn_reflns_limit_l_max 23
_diffrn_reflns_limit_l_min -24
_diffrn_reflns_number 10494
_diffrn_reflns_theta_full 25.50
_diffrn_reflns_theta_max 25.50
_diffrn_reflns_theta_min 1.30
_exptl_absorpt_coefficient_mu 0.206
_exptl_absorpt_correction_T_max 0.9877
_exptl_absorpt_correction_T_min 0.9295
_exptl_absorpt_correction_type multi-scan
_exptl_absorpt_process_details 'SADABS(Bruker, 2000)'
_exptl_crystal_colour 'dark green'
_exptl_crystal_density_diffrn 1.346
_exptl_crystal_density_method 'not measured'
_exptl_crystal_description needle
_exptl_crystal_F_000 876
_exptl_crystal_size_max 0.36
_exptl_crystal_size_mid 0.12
_exptl_crystal_size_min 0.06
_refine_diff_density_max 0.202
_refine_diff_density_min -0.197
_refine_diff_density_rms 0.041
_refine_ls_extinction_method none
_refine_ls_goodness_of_fit_ref 1.003
_refine_ls_hydrogen_treatment constr
_refine_ls_matrix_type full
_refine_ls_number_parameters 281
_refine_ls_number_reflns 3826
_refine_ls_number_restraints 0
_refine_ls_restrained_S_all 1.003
_refine_ls_R_factor_all 0.0890
_refine_ls_R_factor_gt 0.0465
_refine_ls_shift/su_max 0.000
_refine_ls_shift/su_mean 0.000
_refine_ls_structure_factor_coef Fsqd
_refine_ls_weighting_details 'calc w=1/[\s^2^(Fo^2^)+(0.0416P)^2^+0.0000P] where P=(Fo^2^+2Fc^2^)/3'
_refine_ls_weighting_scheme calc
_refine_ls_wR_factor_gt 0.0974
_refine_ls_wR_factor_ref 0.1097
_reflns_number_gt 2251
_reflns_number_total 3826
_reflns_threshold_expression >2sigma(I)
_cod_data_source_file b808390h.txt
_cod_data_source_block TQ2
_cod_original_cell_volume 2086.1(13)
_cod_original_sg_symbol_H-M 'P 21/c'
_cod_database_code 7202255

loop_
_symmetry_equiv_pos_as_xyz
'x, y, z'
'-x, y+1/2, -z+1/2'
'-x, -y, -z'
'x, -y-1/2, z-1/2'

loop_
_atom_site_label
_atom_site_type_symbol
_atom_site_fract_x
_atom_site_fract_y
_atom_site_fract_z
_atom_site_U_iso_or_equiv
_atom_site_adp_type
_atom_site_occupancy
_atom_site_symmetry_multiplicity
_atom_site_calc_flag
_atom_site_refinement_flags
_atom_site_disorder_assembly
_atom_site_disorder_group
C1 C 0.3392(6) 0.42181(9) -0.07090(11) 0.0500(6) Uani 1 1 d . . .
C2 C 0.4338(6) 0.42226(9) -0.00352(11) 0.0534(7) Uani 1 1 d . . .
H2 H 0.3730 0.4498 0.0246 0.064 Uiso 1 1 calc R . .
C3 C 0.6192(6) 0.38124(9) 0.02101(11) 0.0499(6) Uani 1 1 d . . .
H3 H 0.6852 0.3815 0.0660 0.060 Uiso 1 1 calc R . .
C4 C 0.7096(6) 0.33956(9) -0.01972(10) 0.0441(6) Uani 1 1 d . . .
C5 C 0.6076(6) 0.34000(10) -0.08712(11) 0.0529(6) Uani 1 1 d . . .
H5 H 0.6643 0.3122 -0.1153 0.064 Uiso 1 1 calc R . .
C6 C 0.4247(6) 0.38088(10) -0.11244(11) 0.0566(7) Uani 1 1 d . . .
H6 H 0.3592 0.3808 -0.1575 0.068 Uiso 1 1 calc R . .
C7 C 0.9250(6) 0.29597(9) 0.00689(11) 0.0516(6) Uani 1 1 d . . .
H7A H 1.0399 0.2803 -0.0303 0.062 Uiso 1 1 calc R . .
H7B H 1.0826 0.3110 0.0380 0.062 Uiso 1 1 calc R . .
C8 C 0.6207(6) 0.21251(9) 0.00701(11) 0.0513(6) Uani 1 1 d . . .
H8 H 0.6511 0.2106 -0.0393 0.062 Uiso 1 1 calc R . .
C9 C 0.4551(6) 0.17339(9) 0.03928(12) 0.0570(7) Uani 1 1 d . . .
H9 H 0.3727 0.1448 0.0151 0.068 Uiso 1 1 calc R . .
C10 C 0.4111(6) 0.17666(9) 0.10796(12) 0.0567(7) Uani 1 1 d . . .
H10 H 0.2986 0.1501 0.1299 0.068 Uiso 1 1 calc R . .
C11 C 0.5327(6) 0.21906(9) 0.14460(11) 0.0479(6) Uani 1 1 d . . .
C12 C 0.6961(6) 0.25730(8) 0.10968(10) 0.0453(6) Uani 1 1 d . . .
H12 H 0.7789 0.2863 0.1329 0.054 Uiso 1 1 calc R . .
C13 C 0.4934(7) 0.22400(10) 0.21998(11) 0.0708(8) Uani 1 1 d . . .
H13A H 0.5602 0.2586 0.2343 0.106 Uiso 1 1 calc R . .
H13B H 0.6232 0.1978 0.2424 0.106 Uiso 1 1 calc R . .
H13C H 0.2718 0.2187 0.2310 0.106 Uiso 1 1 calc R . .
C14 C 1.1122(6) 0.35695(8) 0.22138(11) 0.0428(6) Uani 1 1 d . . .
C15 C 1.0847(6) 0.32661(9) 0.33625(11) 0.0498(6) Uani 1 1 d . . .
C16 C 0.9983(6) 0.36554(8) 0.28763(9) 0.0417(6) Uani 1 1 d . . .
C17 C 0.8027(5) 0.40974(8) 0.30349(9) 0.0413(6) Uani 1 1 d . . .
C18 C 0.6995(6) 0.41963(8) 0.37029(10) 0.0459(6) Uani 1 1 d . . .
H18 H 0.7599 0.3963 0.4045 0.055 Uiso 1 1 calc R . .
C19 C 0.5153(6) 0.46210(8) 0.38540(10) 0.0493(6) Uani 1 1 d . . .
H19 H 0.4545 0.4675 0.4298 0.059 Uiso 1 1 calc R . .
C20 C 0.4133(6) 0.49844(8) 0.33502(10) 0.0431(6) Uani 1 1 d . . .
C21 C 0.5177(6) 0.48891(8) 0.26838(10) 0.0474(6) Uani 1 1 d . . .
H21 H 0.4582 0.5123 0.2343 0.057 Uiso 1 1 calc R . .
C22 C 0.7031(6) 0.44628(8) 0.25322(10) 0.0462(6) Uani 1 1 d . . .
H22 H 0.7655 0.4410 0.2089 0.055 Uiso 1 1 calc R . .
C23 C 0.2198(6) 0.54304(8) 0.34990(10) 0.0457(6) Uani 1 1 d . . .
C24 C 0.1092(6) 0.55493(9) 0.41603(12) 0.0497(6) Uani 1 1 d . . .
C25 C 0.1216(6) 0.58022(9) 0.30003(11) 0.0477(6) Uani 1 1 d . . .
Cl1 Cl 0.11744(18) 0.47479(3) -0.10296(3) 0.0714(2) Uani 1 1 d . . .
N1 N 0.7395(4) 0.25369(7) 0.04227(8) 0.0426(5) Uani 1 1 d . . .
N2 N 1.2023(5) 0.34973(8) 0.16765(9) 0.0600(6) Uani 1 1 d . . .
N3 N 1.1478(6) 0.29459(9) 0.37559(10) 0.0709(7) Uani 1 1 d . . .
N4 N 0.0168(6) 0.56699(8) 0.46782(10) 0.0680(7) Uani 1 1 d . . .
N5 N 0.0435(6) 0.61151(8) 0.26123(10) 0.0660(6) Uani 1 1 d . . .

loop_
_atom_site_aniso_label
_atom_site_aniso_U_11
_atom_site_aniso_U_22
_atom_site_aniso_U_33
_atom_site_aniso_U_23
_atom_site_aniso_U_13
_atom_site_aniso_U_12
C1 0.0494(17) 0.0501(15) 0.0505(14) 0.0132(12) 0.0063(12) -0.0105(12)
C2 0.0614(18) 0.0501(15) 0.0492(14) -0.0006(12) 0.0110(13) -0.0084(13)
C3 0.0536(17) 0.0593(16) 0.0370(12) 0.0005(12) 0.0060(11) -0.0110(13)
C4 0.0421(15) 0.0494(14) 0.0411(12) 0.0044(11) 0.0099(11) -0.0090(12)
C5 0.0577(18) 0.0573(16) 0.0440(13) -0.0038(12) 0.0081(12) -0.0058(14)
C6 0.065(2) 0.0655(18) 0.0395(13) 0.0015(12) 0.0018(13) -0.0090(15)
C7 0.0431(16) 0.0604(16) 0.0517(13) 0.0043(12) 0.0113(12) -0.0103(13)
C8 0.0520(17) 0.0534(15) 0.0486(13) -0.0054(12) 0.0019(12) -0.0024(13)
C9 0.0587(19) 0.0470(15) 0.0653(16) -0.0044(12) 0.0033(14) -0.0053(13)
C10 0.0573(18) 0.0473(15) 0.0655(16) 0.0106(13) 0.0055(13) -0.0042(13)
C11 0.0470(16) 0.0445(14) 0.0525(13) 0.0059(12) 0.0068(12) 0.0031(12)
C12 0.0456(16) 0.0438(14) 0.0466(13) -0.0044(11) 0.0015(11) 0.0020(12)
C13 0.087(2) 0.0722(18) 0.0537(15) 0.0096(13) 0.0177(15) 0.0064(16)
C14 0.0478(17) 0.0383(13) 0.0424(13) -0.0044(10) -0.0001(12) 0.0000(11)
C15 0.0563(18) 0.0479(15) 0.0455(13) -0.0036(12) 0.0073(12) 0.0053(13)
C16 0.0513(16) 0.0417(13) 0.0322(11) 0.0020(10) 0.0027(10) 0.0024(12)
C17 0.0532(16) 0.0382(13) 0.0324(11) -0.0011(10) 0.0000(11) 0.0011(11)
C18 0.0645(18) 0.0415(14) 0.0317(11) 0.0034(10) 0.0031(11) 0.0045(12)
C19 0.0719(19) 0.0465(14) 0.0297(11) -0.0008(10) 0.0054(11) 0.0050(13)
C20 0.0546(17) 0.0394(13) 0.0355(12) -0.0033(10) 0.0008(11) 0.0025(11)
C21 0.0666(18) 0.0429(14) 0.0326(11) 0.0041(10) 0.0028(11) 0.0036(13)
C22 0.0653(18) 0.0441(13) 0.0293(11) 0.0007(10) 0.0060(11) 0.0044(12)
C23 0.0563(17) 0.0436(14) 0.0370(12) -0.0032(10) 0.0023(11) 0.0011(12)
C24 0.0594(18) 0.0451(14) 0.0446(14) -0.0015(11) 0.0009(12) 0.0074(12)
C25 0.0559(17) 0.0444(14) 0.0430(13) -0.0076(11) 0.0028(12) 0.0051(13)
Cl1 0.0742(5) 0.0666(5) 0.0735(4) 0.0205(3) 0.0047(4) 0.0016(4)
N1 0.0367(12) 0.0438(11) 0.0474(11) 0.0021(9) 0.0046(9) 0.0002(9)
N2 0.0713(17) 0.0640(14) 0.0449(12) -0.0090(10) 0.0097(11) 0.0034(12)
N3 0.0884(19) 0.0677(15) 0.0568(13) 0.0160(12) 0.0084(12) 0.0215(13)
N4 0.0884(19) 0.0687(15) 0.0471(12) -0.0033(11) 0.0100(12) 0.0198(13)
N5 0.0849(18) 0.0563(14) 0.0565(13) 0.0047(11) -0.0043(12) 0.0164(13)

loop_
_atom_type_symbol
_atom_type_description
_atom_type_scat_dispersion_real
_atom_type_scat_dispersion_imag
_atom_type_scat_source
C C 0.0033 0.0016 'International Tables Vol C Tables 4.2.6.8 and 6.1.1.4'
H H 0.0000 0.0000 'International Tables Vol C Tables 4.2.6.8 and 6.1.1.4'
N N 0.0061 0.0033 'International Tables Vol C Tables 4.2.6.8 and 6.1.1.4'
Cl Cl 0.1484 0.1585 'International Tables Vol C Tables 4.2.6.8 and 6.1.1.4'

loop_
_geom_angle_atom_site_label_1
_geom_angle_atom_site_label_2
_geom_angle_atom_site_label_3
_geom_angle
_geom_angle_site_symmetry_1
_geom_angle_site_symmetry_3
_geom_angle_publ_flag
C6 C1 C2 120.8(2) . . ?
C6 C1 Cl1 120.07(18) . . ?
C2 C1 Cl1 119.10(19) . . ?
C3 C2 C1 118.9(2) . . ?
C3 C2 H2 120.6 . . ?
C1 C2 H2 120.6 . . ?
C2 C3 C4 121.5(2) . . ?
C2 C3 H3 119.2 . . ?
C4 C3 H3 119.2 . . ?
C3 C4 C5 118.2(2) . . ?
C3 C4 C7 121.11(19) . . ?
C5 C4 C7 120.7(2) . . ?
C6 C5 C4 120.9(2) . . ?
C6 C5 H5 119.5 . . ?
C4 C5 H5 119.5 . . ?
C1 C6 C5 119.6(2) . . ?
C1 C6 H6 120.2 . . ?
C5 C6 H6 120.2 . . ?
N1 C7 C4 112.13(18) . . ?
N1 C7 H7A 109.2 . . ?
C4 C7 H7A 109.2 . . ?
N1 C7 H7B 109.2 . . ?
C4 C7 H7B 109.2 . . ?
H7A C7 H7B 107.9 . . ?
N1 C8 C9 119.9(2) . . ?
N1 C8 H8 120.0 . . ?
C9 C8 H8 120.0 . . ?
C8 C9 C10 119.6(2) . . ?
C8 C9 H9 120.2 . . ?
C10 C9 H9 120.2 . . ?
C9 C10 C11 120.7(2) . . ?
C9 C10 H10 119.6 . . ?
C11 C10 H10 119.6 . . ?
C12 C11 C10 117.3(2) . . ?
C12 C11 C13 120.2(2) . . ?
C10 C11 C13 122.6(2) . . ?
N1 C12 C11 121.6(2) . . ?
N1 C12 H12 119.2 . . ?
C11 C12 H12 119.2 . . ?
C11 C13 H13A 109.5 . . ?
C11 C13 H13B 109.5 . . ?
H13A C13 H13B 109.5 . . ?
C11 C13 H13C 109.5 . . ?
H13A C13 H13C 109.5 . . ?
H13B C13 H13C 109.5 . . ?
N2 C14 C16 179.4(3) . . ?
N3 C15 C16 178.5(3) . . ?
C15 C16 C17 122.30(19) . . ?
C15 C16 C14 115.97(19) . . ?
C17 C16 C14 121.72(18) . . ?
C22 C17 C16 121.28(18) . . ?
C22 C17 C18 116.89(19) . . ?
C16 C17 C18 121.83(18) . . ?
C19 C18 C17 121.71(19) . . ?
C19 C18 H18 119.1 . . ?
C17 C18 H18 119.1 . . ?
C18 C19 C20 121.4(2) . . ?
C18 C19 H19 119.3 . . ?
C20 C19 H19 119.3 . . ?
C19 C20 C21 117.0(2) . . ?
C19 C20 C23 122.17(19) . . ?
C21 C20 C23 120.79(19) . . ?
C22 C21 C20 121.54(19) . . ?
C22 C21 H21 119.2 . . ?
C20 C21 H21 119.2 . . ?
C21 C22 C17 121.40(19) . . ?
C21 C22 H22 119.3 . . ?
C17 C22 H22 119.3 . . ?
C20 C23 C25 122.60(19) . . ?
C20 C23 C24 123.38(19) . . ?
C25 C23 C24 114.0(2) . . ?
N4 C24 C23 176.5(2) . . ?
N5 C25 C23 177.8(2) . . ?
C8 N1 C12 120.82(19) . . ?
C8 N1 C7 119.74(18) . . ?
C12 N1 C7 119.44(18) . . ?

loop_
_geom_bond_atom_site_label_1
_geom_bond_atom_site_label_2
_geom_bond_distance
_geom_bond_site_symmetry_2
_geom_bond_publ_flag
C1 C6 1.373(3) . ?
C1 C2 1.388(3) . ?
C1 Cl1 1.741(2) . ?
C2 C3 1.377(3) . ?
C2 H2 0.9300 . ?
C3 C4 1.384(3) . ?
C3 H3 0.9300 . ?
C4 C5 1.397(3) . ?
C4 C7 1.510(3) . ?
C5 C6 1.373(3) . ?
C5 H5 0.9300 . ?
C6 H6 0.9300 . ?
C7 N1 1.499(3) . ?
C7 H7A 0.9700 . ?
C7 H7B 0.9700 . ?
C8 N1 1.344(3) . ?
C8 C9 1.370(3) . ?
C8 H8 0.9300 . ?
C9 C10 1.380(3) . ?
C9 H9 0.9300 . ?
C10 C11 1.386(3) . ?
C10 H10 0.9300 . ?
C11 C12 1.375(3) . ?
C11 C13 1.512(3) . ?
C12 N1 1.355(3) . ?
C12 H12 0.9300 . ?
C13 H13A 0.9600 . ?
C13 H13B 0.9600 . ?
C13 H13C 0.9600 . ?
C14 N2 1.150(3) . ?
C14 C16 1.421(3) . ?
C15 N3 1.152(3) . ?
C15 C16 1.420(3) . ?
C16 C17 1.420(3) . ?
C17 C22 1.417(3) . ?
C17 C18 1.422(3) . ?
C18 C19 1.356(3) . ?
C18 H18 0.9300 . ?
C19 C20 1.417(3) . ?
C19 H19 0.9300 . ?
C20 C21 1.419(3) . ?
C20 C23 1.419(3) . ?
C21 C22 1.361(3) . ?
C21 H21 0.9300 . ?
C22 H22 0.9300 . ?
C23 C25 1.420(3) . ?
C23 C24 1.429(3) . ?
C24 N4 1.144(3) . ?
C25 N5 1.147(3) . ?

loop_
_geom_torsion_atom_site_label_1
_geom_torsion_atom_site_label_2
_geom_torsion_atom_site_label_3
_geom_torsion_atom_site_label_4
_geom_torsion
_geom_torsion_site_symmetry_1
_geom_torsion_site_symmetry_2
_geom_torsion_site_symmetry_3
_geom_torsion_site_symmetry_4
_geom_torsion_publ_flag
C6 C1 C2 C3 0.9(4) . . . . ?
Cl1 C1 C2 C3 -177.63(18) . . . . ?
C1 C2 C3 C4 -0.7(4) . . . . ?
C2 C3 C4 C5 0.0(3) . . . . ?
C2 C3 C4 C7 177.3(2) . . . . ?
C3 C4 C5 C6 0.5(3) . . . . ?
C7 C4 C5 C6 -176.8(2) . . . . ?
C2 C1 C6 C5 -0.3(4) . . . . ?
Cl1 C1 C6 C5 178.14(18) . . . . ?
C4 C5 C6 C1 -0.4(4) . . . . ?
C3 C4 C7 N1 84.8(3) . . . . ?
C5 C4 C7 N1 -98.0(2) . . . . ?
N1 C8 C9 C10 0.1(4) . . . . ?
C8 C9 C10 C11 0.0(4) . . . . ?
C9 C10 C11 C12 0.2(4) . . . . ?
C9 C10 C11 C13 -179.3(2) . . . . ?
C10 C11 C12 N1 -0.5(3) . . . . ?
C13 C11 C12 N1 179.1(2) . . . . ?
N3 C15 C16 C17 74(9) . . . . ?
N3 C15 C16 C14 -104(9) . . . . ?
N2 C14 C16 C15 84(30) . . . . ?
N2 C14 C16 C17 -94(30) . . . . ?
C15 C16 C17 C22 -176.0(2) . . . . ?
C14 C16 C17 C22 2.3(3) . . . . ?
C15 C16 C17 C18 4.4(4) . . . . ?
C14 C16 C17 C18 -177.3(2) . . . . ?
C22 C17 C18 C19 -0.2(3) . . . . ?
C16 C17 C18 C19 179.4(2) . . . . ?
C17 C18 C19 C20 0.8(4) . . . . ?
C18 C19 C20 C21 -1.2(3) . . . . ?
C18 C19 C20 C23 179.9(2) . . . . ?
C19 C20 C21 C22 1.1(4) . . . . ?
C23 C20 C21 C22 -179.9(2) . . . . ?
C20 C21 C22 C17 -0.6(4) . . . . ?
C16 C17 C22 C21 -179.5(2) . . . . ?
C18 C17 C22 C21 0.2(3) . . . . ?
C19 C20 C23 C25 178.8(2) . . . . ?
C21 C20 C23 C25 -0.2(4) . . . . ?
C19 C20 C23 C24 -0.6(4) . . . . ?
C21 C20 C23 C24 -179.6(2) . . . . ?
C20 C23 C24 N4 165(5) . . . . ?
C25 C23 C24 N4 -15(5) . . . . ?
C20 C23 C25 N5 -143(7) . . . . ?
C24 C23 C25 N5 37(7) . . . . ?
C9 C8 N1 C12 -0.3(3) . . . . ?
C9 C8 N1 C7 179.1(2) . . . . ?
C11 C12 N1 C8 0.6(3) . . . . ?
C11 C12 N1 C7 -178.8(2) . . . . ?
C4 C7 N1 C8 88.9(2) . . . . ?
C4 C7 N1 C12 -91.6(2) . . . . ?
